data_4502498
loop_
_publ_author_name
'Feng, Xing'
'Du, Hao'
'Chen, Kai'
'Xiao, Xin'
'Luo, Shi-Xia'
'Xue, Sai-Feng'
'Zhang, Yun-Qian'
'Zhu, Qian-Jiang'
'Tao, Zhu'
'Zhang, Xiao-Yi'
'Wei, Gang'

_publ_section_title
;
 Design and Synthesis of Self-assembly Supramolecular Entities Based on
 Noncovalent Interaction of Cucurbit[5]uril, Metal Ions, and
 Hydroxybenzene or Its Derivatives
;
_journal_issue 7
_journal_name_full 'Crystal Growth &amp; Design'
_journal_page_first 2901
_journal_paper_doi 10.1021/cg901309b
_journal_volume 10
_journal_year 2010
_chemical_absolute_configuration unk
_chemical_formula_sum 'C50 H56 Br2 K2 N20 O17'
_chemical_formula_weight 1447.17
_chemical_name_systematic
;
 ?
;
_space_group_IT_number 18
_symmetry_cell_setting orthorhombic
_symmetry_space_group_name_Hall 'P 2 2ab'
_symmetry_space_group_name_H-M 'P 21 21 2'
_atom_sites_solution_hydrogens geom
_atom_sites_solution_primary direct
_atom_sites_solution_secondary difmap
_audit_creation_method SHELXL-97
_cell_angle_alpha 90.00
_cell_angle_beta 90.00
_cell_angle_gamma 90.00
_cell_formula_units_Z 2
_cell_length_a 11.991(3)
_cell_length_b 15.163(4)
_cell_length_c 15.718(4)
_cell_measurement_temperature 223(2)
_cell_volume 2857.8(13)
_computing_cell_refinement 'SAINT (Bruker, 2005)'
_computing_data_collection 'APEX2 (Bruker, 2005)'
_computing_data_reduction SAINT
_computing_structure_refinement 'SHELXL97 (Sheldrick, 2008)'
_computing_structure_solution 'SHELXS97 (Sheldrick, 2008)'
_diffrn_ambient_temperature 223(2)
_diffrn_measured_fraction_theta_full 0.972
_diffrn_measured_fraction_theta_max 0.972
_diffrn_measurement_device_type 'Bruker Apex2 CCD Detector'
_diffrn_measurement_method '\f and \w scan'
_diffrn_radiation_monochromator graphite
_diffrn_radiation_source 'fine-focus sealed tube'
_diffrn_radiation_type MoK\a
_diffrn_radiation_wavelength 0.71073
_diffrn_reflns_av_R_equivalents 0.0666
_diffrn_reflns_av_sigmaI/netI 0.0826
_diffrn_reflns_limit_h_max 14
_diffrn_reflns_limit_h_min -14
_diffrn_reflns_limit_k_max 18
_diffrn_reflns_limit_k_min -17
_diffrn_reflns_limit_l_max 18
_diffrn_reflns_limit_l_min -19
_diffrn_reflns_number 19787
_diffrn_reflns_theta_full 25.99
_diffrn_reflns_theta_max 25.99
_diffrn_reflns_theta_min 1.30
_exptl_absorpt_coefficient_mu 1.655
_exptl_absorpt_correction_T_max 0.7225
_exptl_absorpt_correction_T_min 0.6194
_exptl_absorpt_correction_type multi-scan
_exptl_absorpt_process_details 'SADABS (Bruker, 2005)'
_exptl_crystal_colour colorless
_exptl_crystal_density_diffrn 1.682
_exptl_crystal_density_method 'not measured'
_exptl_crystal_description prism
_exptl_crystal_F_000 1480
_exptl_crystal_size_max 0.32
_exptl_crystal_size_mid 0.28
_exptl_crystal_size_min 0.21
_refine_diff_density_max 0.868
_refine_diff_density_min -0.499
_refine_diff_density_rms 0.087
_refine_ls_abs_structure_details 'Flack H D (1983), Acta Cryst. A39, 876-881'
_refine_ls_abs_structure_Flack 0.002(13)
_refine_ls_extinction_method none
_refine_ls_goodness_of_fit_ref 1.022
_refine_ls_hydrogen_treatment constr
_refine_ls_matrix_type full
_refine_ls_number_parameters 413
_refine_ls_number_reflns 5340
_refine_ls_number_restraints 0
_refine_ls_restrained_S_all 1.022
_refine_ls_R_factor_all 0.1003
_refine_ls_R_factor_gt 0.0600
_refine_ls_shift/su_max 0.001
_refine_ls_shift/su_mean 0.000
_refine_ls_structure_factor_coef Fsqd
_refine_ls_weighting_details 'calc w=1/[\s^2^(Fo^2^)+(0.1054P)^2^+0.3544P] where P=(Fo^2^+2Fc^2^)/3'
_refine_ls_weighting_scheme calc
_refine_ls_wR_factor_gt 0.1527
_refine_ls_wR_factor_ref 0.1838
_reflns_number_gt 3617
_reflns_number_total 5340
_reflns_threshold_expression >2sigma(I)
_cod_data_source_file cg901309b_si_001.cif
_cod_data_source_block complex_A
_cod_original_cell_volume 2857.7(12)
_cod_database_code 4502498

loop_
_symmetry_equiv_pos_as_xyz
'x, y, z'
'-x, -y, z'
'x+1/2, -y+1/2, -z'
'-x+1/2, y+1/2, -z'

loop_
_atom_site_label
_atom_site_type_symbol
_atom_site_fract_x
_atom_site_fract_y
_atom_site_fract_z
_atom_site_U_iso_or_equiv
_atom_site_adp_type
_atom_site_occupancy
_atom_site_symmetry_multiplicity
_atom_site_calc_flag
_atom_site_refinement_flags
O1W O 1.0000 0.5000 0.2585(6) 0.092(3) Uani 1 2 d S
O2W O 0.5000 1.0000 0.1087(6) 0.076(2) Uani 1 2 d S
O3W O 1.0120(6) 0.6008(5) 0.0571(5) 0.103(2) Uani 1 1 d .
O4W O 0.5000 0.5000 0.1633(10) 0.230(11) Uani 1 2 d S
Br1 Br 0.72041(7) 1.00145(6) 0.24275(5) 0.0554(3) Uani 1 1 d .
C1 C 0.6545(6) 0.4575(5) -0.0401(4) 0.0327(16) Uani 1 1 d .
C2 C 0.5201(6) 0.5482(4) -0.1070(4) 0.0333(16) Uani 1 1 d .
H2 H 0.5385 0.5686 -0.1652 0.040 Uiso 1 1 calc R
C3 C 0.6984(6) 0.6159(5) -0.0450(4) 0.0371(17) Uani 1 1 d .
H3A H 0.6934 0.6533 -0.0956 0.045 Uiso 1 1 calc R
H3B H 0.7741 0.5918 -0.0425 0.045 Uiso 1 1 calc R
C4 C 0.4268(7) 0.6888(5) -0.0524(5) 0.0405(18) Uani 1 1 d .
H4A H 0.3491 0.7086 -0.0502 0.049 Uiso 1 1 calc R
H4B H 0.4635 0.7208 -0.0988 0.049 Uiso 1 1 calc R
C5 C 0.7280(6) 0.6538(5) 0.1075(4) 0.0341(16) Uani 1 1 d .
C6 C 0.5971(6) 0.7407(5) 0.0335(4) 0.0376(17) Uani 1 1 d .
H6 H 0.6144 0.7882 -0.0077 0.045 Uiso 1 1 calc R
C7 C 0.6079(6) 0.7733(5) 0.1287(4) 0.0390(17) Uani 1 1 d .
H7 H 0.6338 0.8352 0.1322 0.047 Uiso 1 1 calc R
C8 C 0.4221(6) 0.7299(4) 0.1004(4) 0.0329(16) Uani 1 1 d .
C9 C 0.7319(6) 0.7206(5) 0.2499(4) 0.0392(16) Uani 1 1 d .
H9A H 0.8100 0.7017 0.2492 0.047 Uiso 1 1 calc R
H9B H 0.7303 0.7828 0.2668 0.047 Uiso 1 1 calc R
C10 C 0.4594(6) 0.7840(5) 0.2463(5) 0.0402(17) Uani 1 1 d .
H10A H 0.5017 0.8352 0.2665 0.048 Uiso 1 1 calc R
H10B H 0.3802 0.8001 0.2461 0.048 Uiso 1 1 calc R
C11 C 0.7039(6) 0.5860(5) 0.3339(4) 0.0354(16) Uani 1 1 d .
C12 C 0.5755(6) 0.6998(5) 0.3570(4) 0.0387(18) Uani 1 1 d .
H12 H 0.5914 0.7532 0.3911 0.046 Uiso 1 1 calc R
C13 C 0.5443(6) 0.6197(4) 0.4148(4) 0.0351(17) Uani 1 1 d .
H13 H 0.5496 0.6347 0.4760 0.042 Uiso 1 1 calc R
C14 C 0.3912(6) 0.6529(5) 0.3275(4) 0.0357(16) Uani 1 1 d .
C15 C 0.3632(6) 0.5317(5) 0.4290(5) 0.0403(18) Uani 1 1 d .
H15A H 0.2850 0.5502 0.4262 0.048 Uiso 1 1 calc R
H15B H 0.3836 0.5271 0.4892 0.048 Uiso 1 1 calc R
C16 C 0.8634(6) 0.8329(5) 0.3924(4) 0.0411(18) Uani 1 1 d .
C17 C 0.9459(7) 0.8586(6) 0.3375(6) 0.054(2) Uani 1 1 d .
H17 H 0.9381 0.9116 0.3069 0.065 Uiso 1 1 calc R
C18 C 1.0424(6) 0.8065(7) 0.3263(6) 0.060(3) Uani 1 1 d .
H18 H 1.0984 0.8250 0.2884 0.072 Uiso 1 1 calc R
C19 C 1.0551(6) 0.7288(6) 0.3707(5) 0.053(2) Uani 1 1 d .
H19 H 1.1180 0.6934 0.3608 0.063 Uiso 1 1 calc R
C20 C 0.9746(5) 0.7019(5) 0.4309(4) 0.0424(19) Uani 1 1 d .
C21 C 0.9887(7) 0.6247(5) 0.4817(5) 0.0463(18) Uani 1 1 d .
H21 H 1.0523 0.5891 0.4748 0.056 Uiso 1 1 calc R
C22 C 0.9087(7) 0.6025(6) 0.5410(5) 0.051(2) Uani 1 1 d .
H22 H 0.9187 0.5520 0.5749 0.061 Uiso 1 1 calc R
C23 C 0.8128(7) 0.6540(5) 0.5514(5) 0.0455(19) Uani 1 1 d .
H23 H 0.7585 0.6371 0.5914 0.055 Uiso 1 1 calc R
C24 C 0.7974(6) 0.7282(5) 0.5043(4) 0.0378(16) Uani 1 1 d .
H24 H 0.7330 0.7625 0.5128 0.045 Uiso 1 1 calc R
C25 C 0.8774(6) 0.7550(5) 0.4423(4) 0.0350(16) Uani 1 1 d .
N1 N 0.5717(5) 0.4028(4) -0.0717(3) 0.0336(13) Uani 1 1 d .
N2 N 0.6196(4) 0.5437(4) -0.0531(3) 0.0300(13) Uani 1 1 d .
N3 N 0.6788(5) 0.6697(4) 0.0303(4) 0.0364(14) Uani 1 1 d .
N4 N 0.6871(5) 0.7131(4) 0.1645(4) 0.0394(14) Uani 1 1 d .
N5 N 0.4813(5) 0.7124(4) 0.0277(3) 0.0375(14) Uani 1 1 d .
N6 N 0.4938(5) 0.7632(3) 0.1602(3) 0.0381(12) Uani 1 1 d .
N7 N 0.6732(5) 0.6700(4) 0.3122(4) 0.0393(15) Uani 1 1 d .
N8 N 0.6265(5) 0.5544(4) 0.3903(4) 0.0365(14) Uani 1 1 d .
N9 N 0.4761(5) 0.7113(4) 0.3046(4) 0.0401(15) Uani 1 1 d .
N10 N 0.4308(5) 0.5982(4) 0.3901(4) 0.0341(14) Uani 1 1 d .
O1 O 0.7408(4) 0.4350(3) -0.0069(3) 0.0439(13) Uani 1 1 d .
O2 O 0.7984(4) 0.5971(3) 0.1210(3) 0.0441(12) Uani 1 1 d .
O3 O 0.7859(4) 0.5465(3) 0.3092(3) 0.0457(12) Uani 1 1 d .
O4 O 0.2990(4) 0.6523(3) 0.2977(3) 0.0439(12) Uani 1 1 d .
O5 O 0.3218(4) 0.7180(3) 0.1095(3) 0.0434(13) Uani 1 1 d .
O6 O 0.7670(5) 0.8781(3) 0.4030(3) 0.0482(13) Uani 1 1 d .
H6A H 0.7613 0.9161 0.3652 0.072 Uiso 1 1 calc R
K1 K 0.80685(16) 0.42574(12) 0.16456(12) 0.0567(5) Uani 1 1 d .

loop_
_atom_site_aniso_label
_atom_site_aniso_U_11
_atom_site_aniso_U_22
_atom_site_aniso_U_33
_atom_site_aniso_U_23
_atom_site_aniso_U_13
_atom_site_aniso_U_12
O1W 0.038(4) 0.148(10) 0.090(7) 0.000 0.000 0.020(6)
O2W 0.062(5) 0.080(6) 0.087(6) 0.000 0.000 0.017(6)
O3W 0.065(4) 0.118(6) 0.125(6) 0.035(5) 0.005(5) 0.001(5)
O4W 0.43(4) 0.150(14) 0.113(12) 0.000 0.000 -0.077(19)
Br1 0.0656(5) 0.0563(5) 0.0444(4) 0.0061(5) 0.0039(4) 0.0141(4)
C1 0.034(4) 0.033(4) 0.031(4) -0.001(3) 0.009(3) 0.003(3)
C2 0.039(4) 0.033(4) 0.028(3) 0.006(3) -0.003(3) -0.011(3)
C3 0.039(4) 0.044(4) 0.029(3) -0.008(3) 0.011(3) -0.015(3)
C4 0.049(4) 0.039(4) 0.034(4) 0.004(3) 0.000(3) 0.006(3)
C5 0.031(4) 0.035(4) 0.037(4) -0.014(3) 0.005(3) -0.021(3)
C6 0.048(4) 0.031(4) 0.033(4) 0.000(3) 0.008(3) -0.016(3)
C7 0.049(4) 0.034(4) 0.034(4) -0.007(3) -0.005(3) -0.017(3)
C8 0.036(4) 0.025(4) 0.038(4) 0.007(3) 0.006(3) 0.007(3)
C9 0.039(4) 0.040(4) 0.039(4) -0.017(4) -0.006(4) -0.005(3)
C10 0.049(4) 0.028(4) 0.044(4) -0.009(4) 0.002(3) 0.015(3)
C11 0.031(4) 0.041(4) 0.034(4) -0.012(3) -0.005(3) -0.001(3)
C12 0.046(4) 0.039(4) 0.032(4) -0.011(3) 0.003(3) -0.004(3)
C13 0.041(4) 0.038(4) 0.026(4) -0.004(3) 0.000(3) 0.004(3)
C14 0.039(4) 0.041(4) 0.028(4) -0.006(3) 0.011(3) 0.011(3)
C15 0.034(4) 0.050(5) 0.036(4) -0.005(3) 0.005(3) 0.011(3)
C16 0.042(4) 0.048(4) 0.033(4) -0.004(4) -0.011(3) -0.005(4)
C17 0.050(5) 0.066(6) 0.047(5) 0.010(5) -0.014(4) -0.017(4)
C18 0.030(4) 0.098(8) 0.053(5) 0.020(6) 0.001(4) -0.008(4)
C19 0.028(4) 0.078(6) 0.052(5) -0.004(5) -0.005(4) -0.001(4)
C20 0.027(4) 0.066(5) 0.034(4) -0.010(4) -0.007(3) 0.000(3)
C21 0.038(4) 0.057(5) 0.045(4) -0.003(4) -0.006(4) 0.006(4)
C22 0.053(5) 0.050(5) 0.050(5) 0.004(4) -0.010(4) 0.001(4)
C23 0.051(5) 0.052(5) 0.034(4) -0.002(4) -0.003(4) -0.010(4)
C24 0.040(4) 0.047(4) 0.027(3) -0.011(3) 0.001(3) 0.003(4)
C25 0.031(4) 0.045(4) 0.029(4) -0.006(3) -0.007(3) -0.004(3)
N1 0.035(3) 0.031(3) 0.035(3) 0.000(3) 0.006(3) -0.005(3)
N2 0.028(3) 0.034(3) 0.028(3) -0.002(3) 0.000(2) -0.012(3)
N3 0.037(3) 0.036(3) 0.036(3) -0.004(3) 0.006(3) -0.012(3)
N4 0.038(3) 0.039(3) 0.042(3) -0.010(3) 0.001(3) -0.003(3)
N5 0.042(4) 0.038(3) 0.033(3) -0.001(3) -0.006(3) -0.007(3)
N6 0.042(3) 0.035(3) 0.038(3) -0.005(2) -0.002(3) 0.003(3)
N7 0.035(3) 0.044(4) 0.039(4) -0.007(3) 0.003(3) -0.005(3)
N8 0.033(3) 0.043(4) 0.034(3) -0.005(3) -0.002(3) 0.007(3)
N9 0.046(4) 0.039(3) 0.036(3) -0.001(3) -0.001(3) 0.006(3)
N10 0.026(3) 0.040(4) 0.036(3) 0.003(3) 0.001(3) 0.002(3)
O1 0.030(3) 0.050(3) 0.052(3) 0.000(3) 0.004(2) 0.005(2)
O2 0.031(3) 0.053(3) 0.048(3) -0.011(3) 0.003(2) 0.003(3)
O3 0.028(3) 0.058(3) 0.051(3) -0.010(3) -0.003(2) 0.009(2)
O4 0.033(3) 0.053(3) 0.045(3) 0.002(3) 0.003(2) 0.011(2)
O5 0.044(3) 0.034(3) 0.053(3) 0.002(2) -0.003(2) 0.011(2)
O6 0.060(3) 0.052(3) 0.032(3) 0.000(2) -0.003(3) 0.010(3)
K1 0.0602(11) 0.0530(11) 0.0570(11) -0.0093(9) 0.0028(10) 0.0007(9)

loop_
_atom_type_symbol
_atom_type_description
_atom_type_scat_dispersion_real
_atom_type_scat_dispersion_imag
_atom_type_scat_source
C C 0.0033 0.0016 'International Tables Vol C Tables 4.2.6.8 and 6.1.1.4'
H H 0.0000 0.0000 'International Tables Vol C Tables 4.2.6.8 and 6.1.1.4'
N N 0.0061 0.0033 'International Tables Vol C Tables 4.2.6.8 and 6.1.1.4'
O O 0.0106 0.0060 'International Tables Vol C Tables 4.2.6.8 and 6.1.1.4'
K K 0.2009 0.2494 'International Tables Vol C Tables 4.2.6.8 and 6.1.1.4'
Br Br -0.2901 2.4595 'International Tables Vol C Tables 4.2.6.8 and 6.1.1.4'

loop_
_geom_angle_atom_site_label_1
_geom_angle_atom_site_label_2
_geom_angle_atom_site_label_3
_geom_angle
_geom_angle_site_symmetry_1
_geom_angle_site_symmetry_3
K1 O1W K1 120.4(3) . 2_765
O1 C1 N1 126.7(6) . .
O1 C1 N2 126.1(6) . .
N1 C1 N2 107.2(6) . .
N1 C2 N2 115.1(5) 2_665 .
N1 C2 C2 104.6(6) 2_665 2_665
N2 C2 C2 102.1(6) . 2_665
N1 C2 H2 111.5 2_665 .
N2 C2 H2 111.5 . .
C2 C2 H2 111.5 2_665 .
N2 C3 N3 112.9(5) . .
N2 C3 H3A 109.0 . .
N3 C3 H3A 109.0 . .
N2 C3 H3B 109.0 . .
N3 C3 H3B 109.0 . .
H3A C3 H3B 107.8 . .
N1 C4 N5 114.6(6) 2_665 .
N1 C4 H4A 108.6 2_665 .
N5 C4 H4A 108.6 . .
N1 C4 H4B 108.6 2_665 .
N5 C4 H4B 108.6 . .
H4A C4 H4B 107.6 . .
O2 C5 N4 126.8(7) . .
O2 C5 N3 125.0(6) . .
N4 C5 N3 108.2(7) . .
N5 C6 N3 114.9(5) . .
N5 C6 C7 103.2(5) . .
N3 C6 C7 102.1(6) . .
N5 C6 H6 112.0 . .
N3 C6 H6 112.0 . .
C7 C6 H6 112.0 . .
N4 C7 N6 114.9(6) . .
N4 C7 C6 103.0(6) . .
N6 C7 C6 102.2(5) . .
N4 C7 H7 112.0 . .
N6 C7 H7 112.0 . .
C6 C7 H7 112.0 . .
O5 C8 N6 126.2(6) . .
O5 C8 N5 125.3(7) . .
N6 C8 N5 108.5(6) . .
N7 C9 N4 114.2(5) . .
N7 C9 H9A 108.7 . .
N4 C9 H9A 108.7 . .
N7 C9 H9B 108.7 . .
N4 C9 H9B 108.7 . .
H9A C9 H9B 107.6 . .
N9 C10 N6 112.7(5) . .
N9 C10 H10A 109.0 . .
N6 C10 H10A 109.0 . .
N9 C10 H10B 109.0 . .
N6 C10 H10B 109.0 . .
H10A C10 H10B 107.8 . .
O3 C11 N7 126.6(7) . .
O3 C11 N8 125.7(7) . .
N7 C11 N8 107.7(6) . .
N7 C12 N9 115.3(6) . .
N7 C12 C13 103.6(6) . .
N9 C12 C13 103.0(6) . .
N7 C12 H12 111.4 . .
N9 C12 H12 111.4 . .
C13 C12 H12 111.4 . .
N8 C13 N10 114.4(6) . .
N8 C13 C12 102.3(5) . .
N10 C13 C12 104.1(6) . .
N8 C13 H13 111.8 . .
N10 C13 H13 111.8 . .
C12 C13 H13 111.8 . .
O4 C14 N10 126.4(7) . .
O4 C14 N9 125.2(7) . .
N10 C14 N9 108.4(6) . .
N10 C15 N8 114.1(6) . 2_665
N10 C15 H15A 108.7 . .
N8 C15 H15A 108.7 2_665 .
N10 C15 H15B 108.7 . .
N8 C15 H15B 108.7 2_665 .
H15A C15 H15B 107.6 . .
O6 C16 C17 123.3(7) . .
O6 C16 C25 116.8(6) . .
C17 C16 C25 119.9(8) . .
C16 C17 C18 120.7(8) . .
C16 C17 H17 119.7 . .
C18 C17 H17 119.7 . .
C19 C18 C17 120.4(8) . .
C19 C18 H18 119.8 . .
C17 C18 H18 119.8 . .
C18 C19 C20 120.8(8) . .
C18 C19 H19 119.6 . .
C20 C19 H19 119.6 . .
C19 C20 C25 118.6(7) . .
C19 C20 C21 122.1(7) . .
C25 C20 C21 119.2(7) . .
C22 C21 C20 119.7(7) . .
C22 C21 H21 120.1 . .
C20 C21 H21 120.1 . .
C21 C22 C23 121.0(8) . .
C21 C22 H22 119.5 . .
C23 C22 H22 119.5 . .
C24 C23 C22 120.6(7) . .
C24 C23 H23 119.7 . .
C22 C23 H23 119.7 . .
C23 C24 C25 121.1(7) . .
C23 C24 H24 119.4 . .
C25 C24 H24 119.4 . .
C24 C25 C16 122.2(7) . .
C24 C25 C20 118.3(6) . .
C16 C25 C20 119.5(7) . .
C1 N1 C4 120.0(6) . 2_665
C1 N1 C2 112.1(5) . 2_665
C4 N1 C2 126.6(6) 2_665 2_665
C1 N2 C3 120.0(6) . .
C1 N2 C2 112.0(5) . .
C3 N2 C2 123.1(6) . .
C5 N3 C3 123.5(6) . .
C5 N3 C6 112.9(6) . .
C3 N3 C6 123.4(6) . .
C5 N4 C7 113.7(6) . .
C5 N4 C9 121.9(6) . .
C7 N4 C9 123.9(6) . .
C8 N5 C6 112.7(6) . .
C8 N5 C4 122.2(6) . .
C6 N5 C4 123.4(6) . .
C8 N6 C10 122.8(6) . .
C8 N6 C7 113.2(5) . .
C10 N6 C7 124.0(6) . .
C11 N7 C9 122.5(6) . .
C11 N7 C12 113.0(6) . .
C9 N7 C12 124.5(6) . .
C11 N8 C15 122.0(6) . 2_665
C11 N8 C13 113.2(6) . .
C15 N8 C13 124.2(6) 2_665 .
C14 N9 C10 123.0(6) . .
C14 N9 C12 112.0(6) . .
C10 N9 C12 124.2(6) . .
C14 N10 C15 122.4(6) . .
C14 N10 C13 112.4(6) . .
C15 N10 C13 125.0(6) . .
C1 O1 K1 131.9(4) . .
C5 O2 K1 138.6(4) . .
C11 O3 K1 128.7(4) . .
C14 O4 K1 137.2(4) . 2_665
C8 O5 K1 133.7(4) . 2_665
C16 O6 H6A 109.5 . .
O2 K1 O4 126.81(16) . 2_665
O2 K1 O3W 90.8(2) . 2_765
O4 K1 O3W 140.3(2) 2_665 2_765
O2 K1 O5 130.62(16) . 2_665
O4 K1 O5 69.06(15) 2_665 2_665
O3W K1 O5 97.46(19) 2_765 2_665
O2 K1 O1 72.36(15) . .
O4 K1 O1 128.90(16) 2_665 .
O3W K1 O1 69.21(19) 2_765 .
O5 K1 O1 65.72(15) 2_665 .
O2 K1 O3 65.83(15) . .
O4 K1 O3 68.57(16) 2_665 .
O3W K1 O3 128.95(19) 2_765 .
O5 K1 O3 132.64(16) 2_665 .
O1 K1 O3 133.49(16) . .
O2 K1 O1W 77.85(13) . .
O4 K1 O1W 98.43(19) 2_665 .
O3W K1 O1W 75.4(2) 2_765 .
O5 K1 O1W 151.24(13) 2_665 .
O1 K1 O1W 132.6(2) . .
O3 K1 O1W 56.21(15) . .

loop_
_geom_bond_atom_site_label_1
_geom_bond_atom_site_label_2
_geom_bond_distance
_geom_bond_site_symmetry_2
O1W K1 2.968(5) .
O1W K1 2.968(5) 2_765
O3W K1 2.781(8) 2_765
C1 O1 1.209(8) .
C1 N1 1.386(9) .
C1 N2 1.387(8) .
C2 N1 1.440(9) 2_665
C2 N2 1.465(8) .
C2 C2 1.539(13) 2_665
C2 H2 0.9900 .
C3 N2 1.451(8) .
C3 N3 1.456(8) .
C3 H3A 0.9800 .
C3 H3B 0.9800 .
C4 N1 1.422(9) 2_665
C4 N5 1.464(9) .
C4 H4A 0.9800 .
C4 H4B 0.9800 .
C5 O2 1.224(8) .
C5 N4 1.360(9) .
C5 N3 1.371(9) .
C6 N5 1.456(9) .
C6 N3 1.456(9) .
C6 C7 1.582(9) .
C6 H6 0.9900 .
C7 N4 1.433(9) .
C7 N6 1.463(10) .
C7 H7 0.9900 .
C8 O5 1.225(8) .
C8 N6 1.370(9) .
C8 N5 1.371(8) .
C9 N7 1.430(9) .
C9 N4 1.450(9) .
C9 H9A 0.9800 .
C9 H9B 0.9800 .
C10 N9 1.447(9) .
C10 N6 1.450(9) .
C10 H10A 0.9800 .
C10 H10B 0.9800 .
C11 O3 1.215(8) .
C11 N7 1.369(9) .
C11 N8 1.370(9) .
C12 N7 1.439(9) .
C12 N9 1.458(9) .
C12 C13 1.563(10) .
C12 H12 0.9900 .
C13 N8 1.449(8) .
C13 N10 1.452(9) .
C13 H13 0.9900 .
C14 O4 1.200(8) .
C14 N10 1.372(9) .
C14 N9 1.397(9) .
C15 N10 1.432(9) .
C15 N8 1.446(9) 2_665
C15 H15A 0.9800 .
C15 H15B 0.9800 .
C16 O6 1.354(9) .
C16 C17 1.369(11) .
C16 C25 1.428(10) .
C17 C18 1.413(12) .
C17 H17 0.9400 .
C18 C19 1.377(13) .
C18 H18 0.9400 .
C19 C20 1.412(11) .
C19 H19 0.9400 .
C20 C25 1.428(10) .
C20 C21 1.428(11) .
C21 C22 1.379(11) .
C21 H21 0.9400 .
C22 C23 1.400(11) .
C22 H22 0.9400 .
C23 C24 1.360(10) .
C23 H23 0.9400 .
C24 C25 1.426(10) .
C24 H24 0.9400 .
N1 C4 1.422(9) 2_665
N1 C2 1.440(9) 2_665
N8 C15 1.446(9) 2_665
O1 K1 2.813(6) .
O2 K1 2.688(6) .
O3 K1 2.930(5) .
O4 K1 2.719(6) 2_665
O5 K1 2.806(5) 2_665
O6 H6A 0.8300 .
K1 O4 2.719(6) 2_665
K1 O3W 2.781(8) 2_765
K1 O5 2.806(5) 2_665
